data_4303249
loop_
_publ_author_name
'Marta Mameli'
'M. Carla Aragoni'
'Massimiliano Arca'
'Marta Atzori'
'Andrea Bencini'
'Carla Bazzicalupi'
'Alexander J. Blake'
'Claudia Caltagirone'
'Francesco A. Devillanova'
'Alessandra Garau'
'Michael B. Hursthouse'
'Francesco Isaia'
'Vito Lippolis'
'Barbara Valtancoli'

_publ_section_title
;
Synthesis and Coordination Properties of Quinoline Pendant Arm Derivatives
of [9]aneN3 and [9]aneN2S as Fluorescent Zinc Sensors
;
_journal_name_full 'Inorganic Chemistry'
_journal_page_first 9236
_journal_page_last 9249
_journal_paper_doi 10.1021/ic901012w
_journal_volume 48
_journal_year 2009
_chemical_formula_moiety 'C26 H28 N4 S1 Hg1, 2(Cl O4), C2 H3 N'
_chemical_formula_sum 'C28 H31 Cl2 Hg N5 O8 S'
_chemical_formula_weight 869.13
_chemical_name_systematic
;
 ?
;
_space_group_IT_number 61
_symmetry_cell_setting orthorhombic
_symmetry_space_group_name_Hall '-P 2ac 2ab'
_symmetry_space_group_name_H-M 'P b c a'
_atom_sites_solution_hydrogens geom
_atom_sites_solution_primary direct
_atom_sites_solution_secondary difmap
_audit_creation_method SHELXL-97
_cell_angle_alpha 90.00
_cell_angle_beta 90.00
_cell_angle_gamma 90.00
_cell_formula_units_Z 8
_cell_length_a 9.7286(3)
_cell_length_b 17.2483(5)
_cell_length_c 36.4320(11)
_cell_measurement_reflns_used 6502
_cell_measurement_temperature 120(2)
_cell_measurement_theta_max 27.48
_cell_measurement_theta_min 2.91
_cell_volume 6113.4(3)
_computing_cell_refinement 'DENZO (Otwinowski & Minor, 1997) & COLLECT (Hooft, R.W.W., 1998)'
_computing_data_collection 'COLLECT (Hooft, R.W.W., 1998)'
_computing_data_reduction 'DENZO (Otwinowski & Minor, 1997) & COLLECT (Hooft, R.W.W., 1998)'
_computing_structure_refinement 'SHELXL-97 (Sheldrick, 1997)'
_computing_structure_solution 'SHELXS-97 (Sheldrick, 1997)'
_diffrn_ambient_temperature 120(2)
_diffrn_detector_area_resol_mean '4096x4096pixels / 62x62mm'
_diffrn_measured_fraction_theta_full 0.987
_diffrn_measured_fraction_theta_max 0.987
_diffrn_measurement_device_type 'Bruker-Nonius APEX II CCD camera on \k-goniostat'
_diffrn_measurement_method '\f & \w scans'
_diffrn_radiation_monochromator '10cm confocal mirrors'
_diffrn_radiation_source 'Bruker-Nonius FR591 rotating anode'
_diffrn_radiation_type MoK\a
_diffrn_radiation_wavelength 0.71073
_diffrn_reflns_av_R_equivalents 0.0521
_diffrn_reflns_av_sigmaI/netI 0.0428
_diffrn_reflns_limit_h_max 12
_diffrn_reflns_limit_h_min -9
_diffrn_reflns_limit_k_max 22
_diffrn_reflns_limit_k_min -22
_diffrn_reflns_limit_l_max 47
_diffrn_reflns_limit_l_min -47
_diffrn_reflns_number 40888
_diffrn_reflns_theta_full 27.50
_diffrn_reflns_theta_max 27.50
_diffrn_reflns_theta_min 2.93
_diffrn_standards_number 0
_exptl_absorpt_coefficient_mu 5.337
_exptl_absorpt_correction_T_max 0.9008
_exptl_absorpt_correction_T_min 0.4149
_exptl_absorpt_correction_type multi-scan
_exptl_absorpt_process_details 'SADABS 2007/2 (Sheldrick, G.M., 2007)'
_exptl_crystal_colour colourless
_exptl_crystal_density_diffrn 1.889
_exptl_crystal_density_method 'not measured'
_exptl_crystal_description blade
_exptl_crystal_F_000 3424
_exptl_crystal_size_max 0.20
_exptl_crystal_size_mid 0.05
_exptl_crystal_size_min 0.02
_refine_diff_density_max 1.429
_refine_diff_density_min -1.092
_refine_diff_density_rms 0.194
_refine_ls_extinction_coef 0.00008(4)
_refine_ls_extinction_expression Fc^*^=kFc[1+0.001xFc^2^\l^3^/sin(2\q)]^-1/4^
_refine_ls_extinction_method SHELXL
_refine_ls_goodness_of_fit_ref 0.999
_refine_ls_hydrogen_treatment refU
_refine_ls_matrix_type full
_refine_ls_number_parameters 408
_refine_ls_number_reflns 6940
_refine_ls_number_restraints 0
_refine_ls_restrained_S_all 0.999
_refine_ls_R_factor_all 0.0653
_refine_ls_R_factor_gt 0.0512
_refine_ls_shift/su_max 0.001
_refine_ls_shift/su_mean 0.000
_refine_ls_structure_factor_coef Fsqd
_refine_ls_weighting_details 'calc w=1/[\s^2^(Fo^2^)+(0.0000P)^2^+139.1953P] where P=(Fo^2^+2Fc^2^)/3'
_refine_ls_weighting_scheme calc
_refine_ls_wR_factor_gt 0.1010
_refine_ls_wR_factor_ref 0.1100
_reflns_number_gt 5827
_reflns_number_total 6940
_reflns_threshold_expression >2sigma(I)
_cod_data_source_file ic901012w_si_002_10.cif
_cod_data_source_block HgL3
_cod_depositor_comments
;
The following automatic conversions were performed:
'_symmetry_cell_setting' value 'Orthorhombic' changed to 'orthorhombic'
according to '/home/saulius/struct/CIF-dictionaries/cif_core.dic'
dictionary named 'cif_core.dic' version 2.4.1 from 2010-06-29.

Automatic conversion script
Id: cif_fix_enum 1527 2010-12-29 10:47:43Z saulius 
;
_cod_database_code 4303249

loop_
_symmetry_equiv_pos_as_xyz
'x, y, z'
'-x+1/2, -y, z+1/2'
'-x, y+1/2, -z+1/2'
'x+1/2, -y+1/2, -z'
'-x, -y, -z'
'x-1/2, y, -z-1/2'
'x, -y-1/2, z-1/2'
'-x-1/2, y-1/2, z'

loop_
_atom_site_label
_atom_site_type_symbol
_atom_site_fract_x
_atom_site_fract_y
_atom_site_fract_z
_atom_site_U_iso_or_equiv
_atom_site_adp_type
_atom_site_occupancy
_atom_site_symmetry_multiplicity
_atom_site_calc_flag
_atom_site_refinement_flags
_atom_site_disorder_assembly
_atom_site_disorder_group
C1C8 C 0.3469(10) 0.1833(8) 0.2675(3) 0.055(3) Uani 1 1 d . . .
H111 H 0.2958 0.2229 0.2538 0.082 Uiso 1 1 calc R . .
H112 H 0.3977 0.2079 0.2876 0.082 Uiso 1 1 calc R . .
H113 H 0.2825 0.1452 0.2775 0.082 Uiso 1 1 calc R . .
C2 C 0.2039(8) -0.0277(4) 0.0802(2) 0.0231(16) Uani 1 1 d . . .
H2A H 0.1649 -0.0550 0.1017 0.028 Uiso 1 1 calc R . .
H2B H 0.2395 -0.0678 0.0633 0.028 Uiso 1 1 calc R . .
C3 C 0.3255(8) 0.0200(4) 0.0935(2) 0.0242(16) Uani 1 1 d . . .
H3A H 0.3827 -0.0134 0.1095 0.029 Uiso 1 1 calc R . .
H3B H 0.3820 0.0339 0.0719 0.029 Uiso 1 1 calc R . .
C5 C 0.3761(8) 0.1585(5) 0.1009(2) 0.0259(17) Uani 1 1 d . . .
H5A H 0.4750 0.1457 0.1031 0.031 Uiso 1 1 calc R . .
H5B H 0.3576 0.2038 0.1169 0.031 Uiso 1 1 calc R . .
C6 C 0.3438(8) 0.1798(4) 0.0614(2) 0.0234(16) Uani 1 1 d . . .
H6A H 0.3954 0.2271 0.0546 0.028 Uiso 1 1 calc R . .
H6B H 0.3742 0.1373 0.0450 0.028 Uiso 1 1 calc R . .
C8 C 0.1416(9) 0.1610(4) 0.0216(2) 0.0238(16) Uani 1 1 d . . .
H8A H 0.1942 0.1834 0.0009 0.029 Uiso 1 1 calc R . .
H8B H 0.0445 0.1770 0.0186 0.029 Uiso 1 1 calc R . .
C9 C 0.1492(8) 0.0730(4) 0.01908(19) 0.0201(15) Uani 1 1 d . . .
H9A H 0.2470 0.0573 0.0185 0.024 Uiso 1 1 calc R . .
H9B H 0.1068 0.0564 -0.0043 0.024 Uiso 1 1 calc R . .
C10 C 0.3013(8) 0.0822(5) 0.1538(2) 0.0243(16) Uani 1 1 d . . .
H10A H 0.3083 0.1339 0.1654 0.029 Uiso 1 1 calc R . .
H10B H 0.3856 0.0529 0.1600 0.029 Uiso 1 1 calc R . .
C11 C 0.1766(8) 0.0397(4) 0.1696(2) 0.0233(16) Uani 1 1 d . . .
C12 C 0.1946(9) -0.0078(5) 0.2001(2) 0.0267(17) Uani 1 1 d . . .
H12 H 0.2829 -0.0134 0.2109 0.032 Uiso 1 1 calc R . .
C13 C 0.0849(9) -0.0459(5) 0.2141(2) 0.0286(18) Uani 1 1 d . . .
H13 H 0.0957 -0.0776 0.2353 0.034 Uiso 1 1 calc R . .
C14 C -0.0469(9) -0.0386(4) 0.19736(19) 0.0229(16) Uani 1 1 d . . .
C15 C -0.1639(10) -0.0798(5) 0.2094(2) 0.0328(19) Uani 1 1 d . . .
H15 H -0.1574 -0.1137 0.2299 0.039 Uiso 1 1 calc R . .
C16 C -0.2866(9) -0.0710(5) 0.1916(2) 0.0292(18) Uani 1 1 d . . .
H16 H -0.3654 -0.0987 0.1996 0.035 Uiso 1 1 calc R . .
C17 C -0.2957(8) -0.0208(5) 0.1614(2) 0.0280(17) Uani 1 1 d . . .
H17 H -0.3815 -0.0150 0.1492 0.034 Uiso 1 1 calc R . .
C18 C -0.1844(8) 0.0200(4) 0.14879(19) 0.0209(15) Uani 1 1 d . . .
H18 H -0.1926 0.0532 0.1281 0.025 Uiso 1 1 calc R . .
C19 C -0.0569(9) 0.0120(4) 0.16716(18) 0.0221(16) Uani 1 1 d . . .
C20 C 0.1630(8) 0.2765(4) 0.0590(2) 0.0210(15) Uani 1 1 d . . .
H20A H 0.1842 0.3019 0.0353 0.025 Uiso 1 1 calc R . .
H20B H 0.2237 0.2997 0.0779 0.025 Uiso 1 1 calc R . .
C21 C 0.0163(8) 0.2934(4) 0.06889(18) 0.0182(14) Uani 1 1 d . . .
C22 C -0.0451(8) 0.3614(4) 0.05494(18) 0.0217(15) Uani 1 1 d . . .
H22 H 0.0029 0.3926 0.0377 0.026 Uiso 1 1 calc R . .
C23 C -0.1730(8) 0.3819(4) 0.0663(2) 0.0227(16) Uani 1 1 d . . .
H23 H -0.2157 0.4272 0.0568 0.027 Uiso 1 1 calc R . .
C24 C -0.2417(8) 0.3352(4) 0.09216(19) 0.0201(14) Uani 1 1 d . . .
C25 C -0.3751(7) 0.3537(4) 0.1059(2) 0.0227(16) Uani 1 1 d . . .
H25 H -0.4239 0.3965 0.0959 0.027 Uiso 1 1 calc R . .
C26 C -0.4337(8) 0.3106(4) 0.1333(2) 0.0265(17) Uani 1 1 d . . .
H26 H -0.5224 0.3234 0.1423 0.032 Uiso 1 1 calc R . .
C27 C -0.3615(8) 0.2473(5) 0.1479(2) 0.0259(16) Uani 1 1 d . . .
H27 H -0.4002 0.2193 0.1679 0.031 Uiso 1 1 calc R . .
C28 C -0.2381(8) 0.2253(4) 0.13440(19) 0.0220(15) Uani 1 1 d . . .
H28 H -0.1938 0.1806 0.1440 0.026 Uiso 1 1 calc R . .
C29 C -0.1740(8) 0.2684(4) 0.10590(19) 0.0198(14) Uani 1 1 d . . .
C110 C 0.4419(10) 0.1452(6) 0.2432(3) 0.041(2) Uani 1 1 d . . .
N1 N 0.0557(7) 0.0514(3) 0.15374(15) 0.0183(12) Uani 1 1 d . . .
N2 N -0.0471(6) 0.2479(3) 0.09256(15) 0.0148(11) Uani 1 1 d . . .
N4 N 0.2940(6) 0.0919(4) 0.11384(17) 0.0215(13) Uani 1 1 d . . .
N7 N 0.1945(6) 0.1936(3) 0.05594(16) 0.0178(12) Uani 1 1 d . . .
N10 N 0.5153(10) 0.1135(6) 0.2242(3) 0.058(3) Uani 1 1 d . . .
O11 O 0.0949(6) 0.2284(3) 0.16868(15) 0.0329(14) Uani 1 1 d . . .
O12 O 0.3039(6) 0.2811(4) 0.1879(2) 0.0467(17) Uani 1 1 d . . .
O13 O 0.0983(7) 0.3371(4) 0.20686(18) 0.0440(17) Uani 1 1 d . . .
O14 O 0.1693(9) 0.3486(4) 0.14572(17) 0.058(2) Uani 1 1 d . . .
O21 O -0.3457(6) 0.1859(3) 0.03463(16) 0.0328(13) Uani 1 1 d . . .
O22 O -0.1786(6) 0.1027(3) 0.01018(15) 0.0303(13) Uani 1 1 d . . .
O23 O -0.2550(7) 0.0854(4) 0.07085(15) 0.0363(14) Uani 1 1 d . . .
O24 O -0.4002(6) 0.0564(3) 0.02120(17) 0.0371(14) Uani 1 1 d . . .
S1 S 0.06342(19) 0.02217(10) 0.05707(5) 0.0179(3) Uani 1 1 d . . .
Cl1 Cl 0.1657(2) 0.29979(11) 0.17728(5) 0.0261(4) Uani 1 1 d . . .
Cl2 Cl -0.29518(18) 0.10818(10) 0.03439(4) 0.0183(3) Uani 1 1 d . . .
Hg1 Hg 0.05156(3) 0.135584(15) 0.105678(7) 0.01658(10) Uani 1 1 d . . .

loop_
_atom_site_aniso_label
_atom_site_aniso_U_11
_atom_site_aniso_U_22
_atom_site_aniso_U_33
_atom_site_aniso_U_23
_atom_site_aniso_U_13
_atom_site_aniso_U_12
C1C8 0.030(5) 0.100(9) 0.035(5) -0.003(6) 0.000(4) -0.003(6)
C2 0.026(4) 0.015(3) 0.029(4) 0.002(3) -0.005(3) 0.000(3)
C3 0.014(4) 0.027(4) 0.031(4) -0.008(3) -0.005(3) 0.004(3)
C5 0.017(4) 0.028(4) 0.033(4) -0.005(3) 0.001(3) -0.002(3)
C6 0.020(4) 0.016(3) 0.035(4) 0.001(3) 0.008(3) -0.004(3)
C8 0.033(4) 0.017(3) 0.022(4) -0.003(3) 0.000(3) 0.002(3)
C9 0.024(4) 0.017(3) 0.020(3) 0.001(3) 0.000(3) -0.001(3)
C10 0.021(4) 0.031(4) 0.022(4) -0.007(3) -0.007(3) 0.001(3)
C11 0.032(4) 0.017(4) 0.021(4) 0.005(3) -0.002(3) 0.003(3)
C12 0.032(4) 0.031(4) 0.017(3) -0.001(3) -0.010(3) 0.007(4)
C13 0.041(5) 0.026(4) 0.018(4) 0.004(3) -0.006(3) 0.011(4)
C14 0.036(4) 0.018(3) 0.015(3) -0.001(3) -0.002(3) -0.001(3)
C15 0.047(5) 0.036(5) 0.015(3) 0.008(3) 0.005(4) -0.001(4)
C16 0.034(5) 0.030(4) 0.024(4) 0.006(3) 0.009(3) -0.001(4)
C17 0.022(4) 0.034(5) 0.028(4) -0.004(3) -0.002(3) 0.000(3)
C18 0.029(4) 0.015(3) 0.018(3) -0.001(3) 0.003(3) 0.000(3)
C19 0.040(5) 0.012(3) 0.015(3) 0.000(3) 0.000(3) -0.002(3)
C20 0.024(4) 0.014(3) 0.025(4) -0.001(3) 0.004(3) -0.003(3)
C21 0.026(4) 0.014(3) 0.014(3) -0.004(3) 0.000(3) -0.003(3)
C22 0.029(4) 0.020(3) 0.016(3) 0.004(3) 0.005(3) -0.004(3)
C23 0.034(4) 0.010(3) 0.024(4) 0.001(3) -0.005(3) 0.001(3)
C24 0.020(4) 0.019(3) 0.022(3) -0.008(3) -0.004(3) 0.003(3)
C25 0.020(4) 0.015(3) 0.033(4) 0.000(3) -0.011(3) 0.010(3)
C26 0.018(4) 0.022(4) 0.040(4) -0.005(3) 0.000(3) 0.002(3)
C27 0.021(4) 0.029(4) 0.027(4) -0.005(3) 0.005(3) -0.001(3)
C28 0.031(4) 0.014(3) 0.021(3) -0.003(3) -0.001(3) 0.004(3)
C29 0.024(4) 0.021(3) 0.015(3) -0.004(3) -0.002(3) -0.002(3)
C110 0.037(5) 0.049(6) 0.037(5) 0.005(4) -0.006(4) -0.005(5)
N1 0.028(3) 0.008(3) 0.019(3) -0.001(2) -0.002(3) 0.000(2)
N2 0.018(3) 0.010(3) 0.016(3) -0.002(2) 0.001(2) 0.005(2)
N4 0.013(3) 0.025(3) 0.027(3) -0.001(3) -0.004(2) 0.001(2)
N7 0.022(3) 0.009(3) 0.022(3) -0.002(2) 0.004(2) -0.005(2)
N10 0.045(5) 0.078(7) 0.052(5) -0.004(5) -0.009(5) 0.006(5)
O11 0.041(4) 0.025(3) 0.032(3) -0.009(2) -0.004(3) -0.011(3)
O12 0.023(3) 0.051(4) 0.066(5) -0.001(4) -0.001(3) -0.004(3)
O13 0.038(4) 0.045(4) 0.049(4) -0.020(3) 0.012(3) 0.003(3)
O14 0.110(7) 0.033(4) 0.030(3) 0.009(3) -0.007(4) -0.015(4)
O21 0.038(3) 0.018(3) 0.042(3) 0.003(2) -0.002(3) 0.011(3)
O22 0.025(3) 0.034(3) 0.032(3) -0.005(2) 0.010(2) 0.007(2)
O23 0.042(4) 0.043(4) 0.023(3) 0.008(3) -0.009(3) 0.003(3)
O24 0.036(3) 0.032(3) 0.043(4) -0.004(3) -0.012(3) -0.006(3)
S1 0.0197(9) 0.0137(8) 0.0204(8) -0.0014(6) -0.0018(7) -0.0001(7)
Cl1 0.0301(10) 0.0267(9) 0.0216(8) -0.0046(7) 0.0007(8) -0.0025(8)
Cl2 0.0197(8) 0.0167(8) 0.0184(7) 0.0010(6) -0.0013(6) 0.0006(6)
Hg1 0.01727(15) 0.01475(14) 0.01772(14) 0.00143(10) 0.00029(10) 0.00149(10)

loop_
_atom_type_symbol
_atom_type_description
_atom_type_scat_dispersion_real
_atom_type_scat_dispersion_imag
_atom_type_scat_source
C C 0.0033 0.0016 'International Tables Vol C Tables 4.2.6.8 and 6.1.1.4'
H H 0.0000 0.0000 'International Tables Vol C Tables 4.2.6.8 and 6.1.1.4'
N N 0.0061 0.0033 'International Tables Vol C Tables 4.2.6.8 and 6.1.1.4'
O O 0.0106 0.0060 'International Tables Vol C Tables 4.2.6.8 and 6.1.1.4'
S S 0.1246 0.1234 'International Tables Vol C Tables 4.2.6.8 and 6.1.1.4'
Cl Cl 0.1484 0.1585 'International Tables Vol C Tables 4.2.6.8 and 6.1.1.4'
Hg Hg -2.3894 9.2266 'International Tables Vol C Tables 4.2.6.8 and 6.1.1.4'

loop_
_geom_angle_atom_site_label_1
_geom_angle_atom_site_label_2
_geom_angle_atom_site_label_3
_geom_angle
_geom_angle_site_symmetry_1
_geom_angle_site_symmetry_3
_geom_angle_publ_flag
C110 C1C8 H111 109.5 . . ?
C110 C1C8 H112 109.5 . . ?
H111 C1C8 H112 109.5 . . ?
C110 C1C8 H113 109.5 . . ?
H111 C1C8 H113 109.5 . . ?
H112 C1C8 H113 109.5 . . ?
C3 C2 S1 118.4(5) . . ?
C3 C2 H2A 107.7 . . ?
S1 C2 H2A 107.7 . . ?
C3 C2 H2B 107.7 . . ?
S1 C2 H2B 107.7 . . ?
H2A C2 H2B 107.1 . . ?
N4 C3 C2 116.9(6) . . ?
N4 C3 H3A 108.1 . . ?
C2 C3 H3A 108.1 . . ?
N4 C3 H3B 108.1 . . ?
C2 C3 H3B 108.1 . . ?
H3A C3 H3B 107.3 . . ?
N4 C5 C6 112.2(6) . . ?
N4 C5 H5A 109.2 . . ?
C6 C5 H5A 109.2 . . ?
N4 C5 H5B 109.2 . . ?
C6 C5 H5B 109.2 . . ?
H5A C5 H5B 107.9 . . ?
N7 C6 C5 111.6(6) . . ?
N7 C6 H6A 109.3 . . ?
C5 C6 H6A 109.3 . . ?
N7 C6 H6B 109.3 . . ?
C5 C6 H6B 109.3 . . ?
H6A C6 H6B 108.0 . . ?
N7 C8 C9 114.6(6) . . ?
N7 C8 H8A 108.6 . . ?
C9 C8 H8A 108.6 . . ?
N7 C8 H8B 108.6 . . ?
C9 C8 H8B 108.6 . . ?
H8A C8 H8B 107.6 . . ?
C8 C9 S1 114.1(5) . . ?
C8 C9 H9A 108.7 . . ?
S1 C9 H9A 108.7 . . ?
C8 C9 H9B 108.7 . . ?
S1 C9 H9B 108.7 . . ?
H9A C9 H9B 107.6 . . ?
N4 C10 C11 113.0(6) . . ?
N4 C10 H10A 109.0 . . ?
C11 C10 H10A 109.0 . . ?
N4 C10 H10B 109.0 . . ?
C11 C10 H10B 109.0 . . ?
H10A C10 H10B 107.8 . . ?
N1 C11 C12 123.4(7) . . ?
N1 C11 C10 117.7(6) . . ?
C12 C11 C10 118.9(7) . . ?
C13 C12 C11 119.2(7) . . ?
C13 C12 H12 120.4 . . ?
C11 C12 H12 120.4 . . ?
C12 C13 C14 120.3(7) . . ?
C12 C13 H13 119.9 . . ?
C14 C13 H13 119.9 . . ?
C19 C14 C15 119.9(7) . . ?
C19 C14 C13 116.9(7) . . ?
C15 C14 C13 123.2(7) . . ?
C16 C15 C14 120.1(7) . . ?
C16 C15 H15 120.0 . . ?
C14 C15 H15 120.0 . . ?
C15 C16 C17 119.7(8) . . ?
C15 C16 H16 120.1 . . ?
C17 C16 H16 120.1 . . ?
C18 C17 C16 122.0(8) . . ?
C18 C17 H17 119.0 . . ?
C16 C17 H17 119.0 . . ?
C17 C18 C19 118.9(7) . . ?
C17 C18 H18 120.5 . . ?
C19 C18 H18 120.5 . . ?
N1 C19 C14 121.8(7) . . ?
N1 C19 C18 118.7(6) . . ?
C14 C19 C18 119.4(7) . . ?
N7 C20 C21 113.9(6) . . ?
N7 C20 H20A 108.8 . . ?
C21 C20 H20A 108.8 . . ?
N7 C20 H20B 108.8 . . ?
C21 C20 H20B 108.8 . . ?
H20A C20 H20B 107.7 . . ?
N2 C21 C22 122.2(7) . . ?
N2 C21 C20 119.1(6) . . ?
C22 C21 C20 118.5(6) . . ?
C23 C22 C21 119.7(7) . . ?
C23 C22 H22 120.2 . . ?
C21 C22 H22 120.2 . . ?
C22 C23 C24 119.3(7) . . ?
C22 C23 H23 120.4 . . ?
C24 C23 H23 120.4 . . ?
C23 C24 C29 118.7(7) . . ?
C23 C24 C25 122.6(7) . . ?
C29 C24 C25 118.7(7) . . ?
C26 C25 C24 120.8(7) . . ?
C26 C25 H25 119.6 . . ?
C24 C25 H25 119.6 . . ?
C25 C26 C27 119.4(7) . . ?
C25 C26 H26 120.3 . . ?
C27 C26 H26 120.3 . . ?
C28 C27 C26 121.6(8) . . ?
C28 C27 H27 119.2 . . ?
C26 C27 H27 119.2 . . ?
C27 C28 C29 120.6(7) . . ?
C27 C28 H28 119.7 . . ?
C29 C28 H28 119.7 . . ?
N2 C29 C24 120.2(6) . . ?
N2 C29 C28 121.2(6) . . ?
C24 C29 C28 118.6(7) . . ?
N10 C110 C1C8 178.5(12) . . ?
C11 N1 C19 118.3(6) . . ?
C11 N1 Hg1 116.7(5) . . ?
C19 N1 Hg1 125.0(5) . . ?
C21 N2 C29 119.9(6) . . ?
C21 N2 Hg1 117.3(5) . . ?
C29 N2 Hg1 122.6(5) . . ?
C10 N4 C3 113.0(6) . . ?
C10 N4 C5 112.2(6) . . ?
C3 N4 C5 112.4(6) . . ?
C10 N4 Hg1 101.5(4) . . ?
C3 N4 Hg1 113.0(4) . . ?
C5 N4 Hg1 103.8(4) . . ?
C20 N7 C8 111.5(6) . . ?
C20 N7 C6 110.5(6) . . ?
C8 N7 C6 113.3(6) . . ?
C20 N7 Hg1 102.7(4) . . ?
C8 N7 Hg1 105.7(4) . . ?
C6 N7 Hg1 112.6(4) . . ?
C2 S1 C9 103.5(4) . . ?
C2 S1 Hg1 94.1(2) . . ?
C9 S1 Hg1 99.9(2) . . ?
O13 Cl1 O14 110.9(4) . . ?
O13 Cl1 O12 109.3(4) . . ?
O14 Cl1 O12 109.1(5) . . ?
O13 Cl1 O11 109.4(4) . . ?
O14 Cl1 O11 109.9(4) . . ?
O12 Cl1 O11 108.2(4) . . ?
O21 Cl2 O23 110.1(4) . . ?
O21 Cl2 O24 109.9(4) . . ?
O23 Cl2 O24 109.4(4) . . ?
O21 Cl2 O22 109.6(4) . . ?
O23 Cl2 O22 109.5(4) . . ?
O24 Cl2 O22 108.3(4) . . ?
N2 Hg1 N1 137.1(2) . . ?
N2 Hg1 N7 74.6(2) . . ?
N1 Hg1 N7 143.7(2) . . ?
N2 Hg1 N4 134.5(2) . . ?
N1 Hg1 N4 72.5(2) . . ?
N7 Hg1 N4 71.4(2) . . ?
N2 Hg1 S1 121.47(14) . . ?
N1 Hg1 S1 92.46(14) . . ?
N7 Hg1 S1 77.61(13) . . ?
N4 Hg1 S1 79.33(15) . . ?

loop_
_geom_bond_atom_site_label_1
_geom_bond_atom_site_label_2
_geom_bond_distance
_geom_bond_site_symmetry_2
_geom_bond_publ_flag
C1C8 C110 1.437(14) . ?
C1C8 H111 0.9800 . ?
C1C8 H112 0.9800 . ?
C1C8 H113 0.9800 . ?
C2 C3 1.520(10) . ?
C2 S1 1.822(8) . ?
C2 H2A 0.9900 . ?
C2 H2B 0.9900 . ?
C3 N4 1.476(9) . ?
C3 H3A 0.9900 . ?
C3 H3B 0.9900 . ?
C5 N4 1.476(10) . ?
C5 C6 1.521(11) . ?
C5 H5A 0.9900 . ?
C5 H5B 0.9900 . ?
C6 N7 1.485(10) . ?
C6 H6A 0.9900 . ?
C6 H6B 0.9900 . ?
C8 N7 1.466(9) . ?
C8 C9 1.521(10) . ?
C8 H8A 0.9900 . ?
C8 H8B 0.9900 . ?
C9 S1 1.839(7) . ?
C9 H9A 0.9900 . ?
C9 H9B 0.9900 . ?
C10 N4 1.466(9) . ?
C10 C11 1.531(11) . ?
C10 H10A 0.9900 . ?
C10 H10B 0.9900 . ?
C11 N1 1.326(10) . ?
C11 C12 1.389(10) . ?
C12 C13 1.355(12) . ?
C12 H12 0.9500 . ?
C13 C14 1.425(11) . ?
C13 H13 0.9500 . ?
C14 C19 1.408(10) . ?
C14 C15 1.412(12) . ?
C15 C16 1.367(12) . ?
C15 H15 0.9500 . ?
C16 C17 1.403(11) . ?
C16 H16 0.9500 . ?
C17 C18 1.371(11) . ?
C17 H17 0.9500 . ?
C18 C19 1.416(11) . ?
C18 H18 0.9500 . ?
C19 N1 1.380(10) . ?
C20 N7 1.467(9) . ?
C20 C21 1.501(10) . ?
C20 H20A 0.9900 . ?
C20 H20B 0.9900 . ?
C21 N2 1.320(9) . ?
C21 C22 1.410(10) . ?
C22 C23 1.358(11) . ?
C22 H22 0.9500 . ?
C23 C24 1.409(10) . ?
C23 H23 0.9500 . ?
C24 C29 1.418(10) . ?
C24 C25 1.427(10) . ?
C25 C26 1.369(11) . ?
C25 H25 0.9500 . ?
C26 C27 1.403(11) . ?
C26 H26 0.9500 . ?
C27 C28 1.352(11) . ?
C27 H27 0.9500 . ?
C28 C29 1.421(10) . ?
C28 H28 0.9500 . ?
C29 N2 1.373(9) . ?
C110 N10 1.136(13) . ?
N1 Hg1 2.275(6) . ?
N2 Hg1 2.214(5) . ?
N4 Hg1 2.494(6) . ?
N7 Hg1 2.493(6) . ?
O11 Cl1 1.446(6) . ?
O12 Cl1 1.436(7) . ?
O13 Cl1 1.416(6) . ?
O14 Cl1 1.425(6) . ?
O21 Cl2 1.428(5) . ?
O22 Cl2 1.440(5) . ?
O23 Cl2 1.439(5) . ?
O24 Cl2 1.439(6) . ?
S1 Hg1 2.6412(17) . ?
